data_4036737
loop_
_publ_author_name
'Mamane, V.'
'Peluso, P.'
'Aubert, E.'
'Cossu, S.'
'Pale, P.'

_publ_section_title
;
 Chiral Hexahalogenated 4,4'-Bipyridines.
;
_journal_issue 11
_journal_name_full 'The Journal of organic chemistry'
_journal_page_first 4576
_journal_page_last 4587
_journal_paper_doi 10.1021/acs.joc.6b00413
_journal_volume 81
_journal_year 2016
_chemical_formula_moiety 'C10 H2 Br2 I4 N2'
_chemical_formula_sum 'C10 H2 Br2 I4 N2'
_chemical_formula_weight 817.56
_space_group_crystal_system orthorhombic
_space_group_IT_number 19
_space_group_name_Hall 'P 2ac 2ab'
_space_group_name_H-M_alt 'P 21 21 21'
_atom_sites_solution_hydrogens geom
_atom_sites_solution_primary direct
_atom_sites_solution_secondary difmap
_audit_creation_method SHELXL-97
_cell_angle_alpha 90.00
_cell_angle_beta 90.00
_cell_angle_gamma 90.00
_cell_formula_units_Z 4
_cell_length_a 8.028(2)
_cell_length_b 11.128(2)
_cell_length_c 18.411(4)
_cell_measurement_temperature 105(2)
_cell_volume 1644.8(6)
_computing_structure_refinement 'SHELXL-97 (Sheldrick, 1997)'
_computing_structure_solution 'SHELXT (Sheldrick, 2015)'
_diffrn_ambient_temperature 105(2)
_diffrn_measured_fraction_theta_full 1.000
_diffrn_measured_fraction_theta_max 1.000
_diffrn_measurement_device_type D8Venture
_diffrn_measurement_method 'omega scans'
_diffrn_radiation_monochromator 'multilayer optics'
_diffrn_radiation_source 'high brilliance Incoatec Microfocus Source '
_diffrn_radiation_type MoK\a
_diffrn_radiation_wavelength 0.71073
_diffrn_reflns_av_R_equivalents 0.0492
_diffrn_reflns_av_sigmaI/netI 0.0847
_diffrn_reflns_limit_h_max 12
_diffrn_reflns_limit_h_min -12
_diffrn_reflns_limit_k_max 17
_diffrn_reflns_limit_k_min -17
_diffrn_reflns_limit_l_max 29
_diffrn_reflns_limit_l_min -29
_diffrn_reflns_number 40559
_diffrn_reflns_theta_full 34.65
_diffrn_reflns_theta_max 34.65
_diffrn_reflns_theta_min 2.14
_exptl_absorpt_coefficient_mu 12.420
_exptl_absorpt_correction_T_max 0.2574
_exptl_absorpt_correction_T_min 0.1545
_exptl_absorpt_correction_type numerical
_exptl_absorpt_process_details 'SADABS 2014/5'
_exptl_crystal_colour colorless
_exptl_crystal_density_diffrn 3.301
_exptl_crystal_density_method 'not measured'
_exptl_crystal_description block
_exptl_crystal_F_000 1432
_exptl_crystal_size_max 0.24
_exptl_crystal_size_mid 0.18
_exptl_crystal_size_min 0.15
_refine_diff_density_max 0.676
_refine_diff_density_min -2.320
_refine_diff_density_rms 0.256
_refine_ls_abs_structure_details 'Flack H D (1983), Acta Cryst. A39, 876-881'
_refine_ls_abs_structure_Flack 0.022(6)
_refine_ls_extinction_method none
_refine_ls_goodness_of_fit_ref 1.150
_refine_ls_hydrogen_treatment mixed
_refine_ls_matrix_type full
_refine_ls_number_parameters 164
_refine_ls_number_reflns 7035
_refine_ls_number_restraints 0
_refine_ls_restrained_S_all 1.150
_refine_ls_R_factor_all 0.0201
_refine_ls_R_factor_gt 0.0196
_refine_ls_shift/su_max 0.002
_refine_ls_shift/su_mean 0.000
_refine_ls_structure_factor_coef Fsqd
_refine_ls_weighting_details 'calc w=1/[\s^2^(Fo^2^)+(0.0176P)^2^+2.1721P] where P=(Fo^2^+2Fc^2^)/3'
_refine_ls_weighting_scheme calc
_refine_ls_wR_factor_gt 0.0469
_refine_ls_wR_factor_ref 0.0471
_reflns_number_gt 6947
_reflns_number_total 7035
_reflns_threshold_expression >2sigma(I)
_cod_data_source_file jo6b00413_si_015.cif
_cod_data_source_block hal11c_p2
_cod_original_cell_volume 1644.9(6)
_cod_database_code 4036737

loop_
_symmetry_equiv_pos_as_xyz
'x, y, z'
'-x+1/2, -y, z+1/2'
'-x, y+1/2, -z+1/2'
'x+1/2, -y+1/2, -z'

loop_
_atom_site_label
_atom_site_type_symbol
_atom_site_fract_x
_atom_site_fract_y
_atom_site_fract_z
_atom_site_U_iso_or_equiv
_atom_site_adp_type
_atom_site_occupancy
_atom_site_symmetry_multiplicity
_atom_site_calc_flag
_atom_site_refinement_flags
I2 I 0.863813(19) 0.433108(15) 0.661903(9) 0.01012(3) Uani 1 1 d .
I1 I 0.660217(19) 0.257793(15) 0.522123(9) 0.01033(3) Uani 1 1 d .
I3 I 0.92842(2) 0.989445(17) 0.640171(12) 0.01654(4) Uani 1 1 d .
I4 I 0.69849(3) 0.76172(2) 0.539973(10) 0.01877(4) Uani 1 1 d .
Br1 Br 0.25517(3) 0.72500(3) 0.665552(19) 0.01658(5) Uani 1 1 d .
Br2 Br 0.55628(4) 0.54464(3) 0.823132(15) 0.01584(5) Uani 1 1 d .
N7 N 0.8250(3) 0.8415(2) 0.76396(14) 0.0123(4) Uani 1 1 d .
N1 N 0.3769(3) 0.4137(2) 0.56051(12) 0.0088(3) Uani 1 1 d .
C3 C 0.6226(3) 0.4715(2) 0.62584(13) 0.0071(4) Uani 1 1 d .
C9 C 0.7166(3) 0.7601(2) 0.65338(13) 0.0089(4) Uani 1 1 d .
C6 C 0.2960(3) 0.5070(2) 0.58939(14) 0.0089(4) Uani 1 1 d .
H6 H 0.1808 0.5168 0.5792 0.011 Uiso 1 1 calc R
C10 C 0.6366(3) 0.6678(2) 0.69141(13) 0.0078(4) Uani 1 1 d .
C11 C 0.6549(3) 0.6661(2) 0.76718(14) 0.0097(4) Uani 1 1 d .
C12 C 0.7512(3) 0.7534(3) 0.80095(14) 0.0117(4) Uani 1 1 d .
H12 H 0.7650 0.7502 0.8522 0.014 Uiso 1 1 calc R
C5 C 0.3747(3) 0.5898(2) 0.63359(14) 0.0080(4) Uani 1 1 d .
C2 C 0.5363(3) 0.3963(2) 0.57741(14) 0.0079(4) Uani 1 1 d .
C8 C 0.8075(3) 0.8454(2) 0.69217(15) 0.0107(4) Uani 1 1 d .
C4 C 0.5423(3) 0.5742(2) 0.65154(13) 0.0077(4) Uani 1 1 d .

loop_
_atom_site_aniso_label
_atom_site_aniso_U_11
_atom_site_aniso_U_22
_atom_site_aniso_U_33
_atom_site_aniso_U_23
_atom_site_aniso_U_13
_atom_site_aniso_U_12
I2 0.00528(5) 0.01293(7) 0.01215(7) -0.00168(5) -0.00160(5) 0.00214(5)
I1 0.01119(6) 0.00959(6) 0.01022(6) -0.00398(5) 0.00064(5) 0.00209(5)
I3 0.01434(7) 0.01208(7) 0.02319(9) 0.00499(6) -0.00437(6) -0.00549(6)
I4 0.02342(8) 0.02385(9) 0.00904(7) 0.00381(6) -0.00236(6) -0.01107(7)
Br1 0.01065(10) 0.01259(11) 0.02649(14) -0.00829(10) -0.00028(10) 0.00492(8)
Br2 0.01918(12) 0.01785(12) 0.01049(11) 0.00105(9) 0.00385(9) -0.00576(10)
N7 0.0122(9) 0.0109(9) 0.0139(10) -0.0028(7) -0.0029(8) -0.0004(7)
N1 0.0075(8) 0.0089(8) 0.0101(8) -0.0022(7) -0.0006(7) 0.0008(7)
C3 0.0049(8) 0.0094(9) 0.0069(9) -0.0017(7) -0.0003(7) -0.0007(7)
C9 0.0080(8) 0.0104(9) 0.0084(9) -0.0010(8) -0.0014(7) -0.0010(8)
C6 0.0057(8) 0.0097(9) 0.0113(10) -0.0016(8) -0.0016(7) 0.0016(7)
C10 0.0070(8) 0.0095(9) 0.0068(9) -0.0021(7) -0.0003(7) 0.0004(7)
C11 0.0089(9) 0.0115(10) 0.0088(9) -0.0017(7) -0.0010(8) -0.0002(8)
C12 0.0127(9) 0.0123(10) 0.0102(9) -0.0040(8) -0.0029(8) -0.0015(9)
C5 0.0063(8) 0.0078(9) 0.0100(10) -0.0001(7) 0.0003(7) 0.0013(7)
C2 0.0070(8) 0.0091(9) 0.0075(9) 0.0001(7) -0.0009(7) -0.0002(7)
C8 0.0092(9) 0.0090(9) 0.0137(11) -0.0003(8) -0.0048(8) -0.0019(8)
C4 0.0074(8) 0.0085(9) 0.0073(9) -0.0017(7) 0.0011(7) -0.0003(7)

loop_
_atom_type_symbol
_atom_type_description
_atom_type_scat_dispersion_real
_atom_type_scat_dispersion_imag
_atom_type_scat_source
I I -0.4742 1.8119 'International Tables Vol C Tables 4.2.6.8 and 6.1.1.4'
H H 0.0000 0.0000 'International Tables Vol C Tables 4.2.6.8 and 6.1.1.4'
C C 0.0033 0.0016 'International Tables Vol C Tables 4.2.6.8 and 6.1.1.4'
Br Br -0.2901 2.4595 'International Tables Vol C Tables 4.2.6.8 and 6.1.1.4'
N N 0.0061 0.0033 'International Tables Vol C Tables 4.2.6.8 and 6.1.1.4'

loop_
_geom_angle_atom_site_label_1
_geom_angle_atom_site_label_2
_geom_angle_atom_site_label_3
_geom_angle
C8 N7 C12 119.0(2)
C2 N1 C6 119.2(2)
C4 C3 C2 118.3(2)
C4 C3 I2 119.21(17)
C2 C3 I2 122.46(18)
C8 C9 C10 118.9(2)
C8 C9 I4 122.80(19)
C10 C9 I4 118.25(17)
N1 C6 C5 122.0(2)
N1 C6 H6 119.0
C5 C6 H6 119.0
C9 C10 C11 117.3(2)
C9 C10 C4 120.2(2)
C11 C10 C4 122.4(2)
C12 C11 C10 119.6(2)
C12 C11 Br2 119.6(2)
C10 C11 Br2 120.78(19)
N7 C12 C11 122.3(2)
N7 C12 H12 118.9
C11 C12 H12 118.9
C6 C5 C4 119.8(2)
C6 C5 Br1 119.00(18)
C4 C5 Br1 121.15(18)
N1 C2 C3 122.4(2)
N1 C2 I1 116.68(18)
C3 C2 I1 120.73(17)
N7 C8 C9 122.9(3)
N7 C8 I3 115.33(19)
C9 C8 I3 121.8(2)
C3 C4 C5 117.8(2)
C3 C4 C10 120.5(2)
C5 C4 C10 121.5(2)

loop_
_geom_bond_atom_site_label_1
_geom_bond_atom_site_label_2
_geom_bond_distance
I2 C3 2.091(2)
I1 C2 2.099(3)
I3 C8 2.104(3)
I4 C9 2.093(2)
Br1 C5 1.879(2)
Br2 C11 1.875(3)
N7 C8 1.330(4)
N7 C12 1.333(4)
N1 C2 1.331(3)
N1 C6 1.335(3)
C3 C4 1.395(3)
C3 C2 1.405(3)
C9 C8 1.394(3)
C9 C10 1.400(4)
C6 C5 1.382(4)
C6 H6 0.9500
C10 C11 1.403(4)
C10 C4 1.482(3)
C11 C12 1.389(4)
C12 H12 0.9500
C5 C4 1.396(3)

loop_
_geom_torsion_atom_site_label_1
_geom_torsion_atom_site_label_2
_geom_torsion_atom_site_label_3
_geom_torsion_atom_site_label_4
_geom_torsion
C2 N1 C6 C5 3.2(4)
C8 C9 C10 C11 -0.8(4)
I4 C9 C10 C11 177.91(18)
C8 C9 C10 C4 -178.5(2)
I4 C9 C10 C4 0.1(3)
C9 C10 C11 C12 -0.7(4)
C4 C10 C11 C12 177.0(2)
C9 C10 C11 Br2 -178.82(18)
C4 C10 C11 Br2 -1.1(3)
C8 N7 C12 C11 -0.8(4)
C10 C11 C12 N7 1.5(4)
Br2 C11 C12 N7 179.7(2)
N1 C6 C5 C4 -2.6(4)
N1 C6 C5 Br1 175.0(2)
C6 N1 C2 C3 1.2(4)
C6 N1 C2 I1 -174.32(19)
C4 C3 C2 N1 -6.2(4)
I2 C3 C2 N1 172.63(19)
C4 C3 C2 I1 169.21(18)
I2 C3 C2 I1 -12.0(3)
C12 N7 C8 C9 -0.8(4)
C12 N7 C8 I3 179.55(19)
C10 C9 C8 N7 1.6(4)
I4 C9 C8 N7 -177.0(2)
C10 C9 C8 I3 -178.81(18)
I4 C9 C8 I3 2.6(3)
C2 C3 C4 C5 6.5(4)
I2 C3 C4 C5 -172.33(18)
C2 C3 C4 C10 -168.6(2)
I2 C3 C4 C10 12.5(3)
C6 C5 C4 C3 -2.4(4)
Br1 C5 C4 C3 179.98(18)
C6 C5 C4 C10 172.7(2)
Br1 C5 C4 C10 -4.9(3)
C9 C10 C4 C3 87.2(3)
C11 C10 C4 C3 -90.4(3)
C9 C10 C4 C5 -87.7(3)
C11 C10 C4 C5 94.6(3)
